data_7023420
loop_
_publ_author_name
'Arikawa, Yasuhiro'
'Ikeda, Ayumi'
'Matsumoto, Naoki'
'Umakoshi, Keisuke'

_publ_section_title
;
 Reactivity of a nitrosyl ligand on dinuclear ruthenium
 hydrotris(pyrazolyl)borato complexes toward a NO molecule.
;
_journal_issue 32
_journal_name_full 'Dalton transactions (Cambridge, England : 2003)'
_journal_page_first 11626
_journal_page_last 11631
_journal_paper_doi 10.1039/c3dt51319j
_journal_volume 42
_journal_year 2013
_chemical_formula_moiety 'C24 H31 B4 Cl7 F8 N15 O2 Ru2'
_chemical_formula_sum 'C24 H31 B4 Cl7 F8 N15 O2 Ru2'
_chemical_formula_weight 1207.15
_space_group_IT_number 14
_symmetry_cell_setting monoclinic
_symmetry_Int_Tables_number 14
_symmetry_space_group_name_Hall '-P 2ybc'
_symmetry_space_group_name_H-M 'P 1 21/c 1'
_atom_sites_solution_hydrogens geom
_atom_sites_solution_primary direct
_atom_sites_solution_secondary difmap
_cell_angle_alpha 90.0000
_cell_angle_beta 98.519(3)
_cell_angle_gamma 90.0000
_cell_formula_units_Z 4
_cell_length_a 11.2451(15)
_cell_length_b 11.8268(15)
_cell_length_c 33.225(5)
_cell_measurement_reflns_used 12449
_cell_measurement_temperature 93
_cell_measurement_theta_max 27.49
_cell_measurement_theta_min 3.02
_cell_volume 4370.0(10)
_computing_cell_refinement CrystalClear
_computing_data_collection 'CrystalClear (Rigaku Inc., 2008)'
_computing_data_reduction CrystalClear
_computing_molecular_graphics 'CrystalStructure 4.0'
_computing_publication_material 'CrystalStructure 4.0 (Rigaku, 2010)'
_computing_structure_refinement 'SHELXL97 (Sheldrick, 2008)'
_computing_structure_solution 'Il Milione (Burla, et al., 2007)'
_diffrn_ambient_temperature 93
_diffrn_detector_area_resol_mean 7.111
_diffrn_measured_fraction_theta_full 0.993
_diffrn_measured_fraction_theta_max 0.993
_diffrn_measurement_device_type 'Rigaku Saturn724+'
_diffrn_measurement_method \w
_diffrn_radiation_type 'Mo K\a'
_diffrn_radiation_wavelength 0.71075
_diffrn_reflns_av_R_equivalents 0.0297
_diffrn_reflns_limit_h_max 14
_diffrn_reflns_limit_h_min -12
_diffrn_reflns_limit_k_max 15
_diffrn_reflns_limit_k_min -15
_diffrn_reflns_limit_l_max 43
_diffrn_reflns_limit_l_min -42
_diffrn_reflns_number 32374
_diffrn_reflns_theta_full 27.47
_diffrn_reflns_theta_max 27.47
_diffrn_standards_number 0
_exptl_absorpt_coefficient_mu 1.200
_exptl_absorpt_correction_T_max 0.856
_exptl_absorpt_correction_T_min 0.726
_exptl_absorpt_correction_type multi-scan
_exptl_absorpt_process_details 'REQAB (Rigaku, 1998)'
_exptl_crystal_colour darkPurple
_exptl_crystal_density_diffrn 1.835
_exptl_crystal_density_method 'not measured'
_exptl_crystal_description block
_exptl_crystal_F_000 2380.00
_exptl_crystal_size_max 0.230
_exptl_crystal_size_mid 0.210
_exptl_crystal_size_min 0.130
_refine_diff_density_max 2.060
_refine_diff_density_min -1.450
_refine_ls_extinction_method none
_refine_ls_goodness_of_fit_ref 1.053
_refine_ls_hydrogen_treatment mixed
_refine_ls_number_parameters 563
_refine_ls_number_reflns 9940
_refine_ls_number_restraints 155
_refine_ls_R_factor_gt 0.0571
_refine_ls_shift/su_max 0.001
_refine_ls_structure_factor_coef Fsqd
_refine_ls_weighting_details 'w = 1/[\s^2^(Fo^2^)+(0.0722P)^2^+22.3630P] where P=(Fo^2^+2Fc^2^)/3'
_refine_ls_weighting_scheme calc
_refine_ls_wR_factor_ref 0.1521
_reflns_number_gt 8449
_reflns_number_total 9940
_reflns_threshold_expression F^2^>2.0\s(F^2^)
_cod_data_source_file c3dt51319j.txt
_cod_data_source_block 1014a
_cod_original_cell_volume 4369.9(10)
_cod_database_code 7023420

loop_
_symmetry_equiv_pos_site_id
_symmetry_equiv_pos_as_xyz
1 +X,+Y,+Z
2 -X,1/2+Y,1/2-Z
3 -X,-Y,-Z
4 +X,1/2-Y,1/2+Z

loop_
_atom_site_label
_atom_site_type_symbol
_atom_site_fract_x
_atom_site_fract_y
_atom_site_fract_z
_atom_site_U_iso_or_equiv
_atom_site_adp_type
_atom_site_occupancy
_atom_site_symmetry_multiplicity
_atom_site_calc_flag
_atom_site_refinement_flags
Ru1 Ru 0.16800(3) 0.89034(3) 0.856153(11) 0.01991(11) Uani 1.0 4 d .
Ru2 Ru 0.44093(3) 0.76365(3) 0.918274(11) 0.01994(11) Uani 1.0 4 d .
Cl1 Cl 0.25989(9) 0.86340(9) 0.92472(3) 0.0217(3) Uani 1.0 4 d .
Cl2 Cl -0.2325(2) 0.72140(18) 0.72224(6) 0.0652(6) Uani 1.0 4 d .
Cl3 Cl -0.1732(3) 0.7169(3) 0.81029(6) 0.0848(8) Uani 1.0 4 d .
Cl4 Cl 0.5549(3) 0.2613(3) 0.86361(7) 0.0897(9) Uani 1.0 4 d .
Cl5 Cl 0.6823(2) 0.3910(2) 0.80906(6) 0.0701(6) Uani 1.0 4 d .
Cl6 Cl 0.0211(3) 0.8599(4) 1.01224(12) 0.1352(17) Uani 1.0 4 d .
Cl7 Cl 0.16257(15) 0.74396(15) 1.07952(6) 0.0506(4) Uani 1.0 4 d .
F1 F 0.0261(4) 0.4688(4) 0.89465(12) 0.0690(13) Uiso 1.0 4 d .
F2 F 0.0730(6) 0.4724(6) 0.96328(13) 0.094(3) Uiso 0.7000 4 d .
F3 F 0.2206(3) 0.4856(4) 0.92380(14) 0.0381(11) Uiso 0.7000 4 d .
F4 F 0.0928(5) 0.6321(3) 0.92691(16) 0.0526(15) Uiso 0.7000 4 d .
F5 F 0.2809(3) 0.6739(3) 0.78404(11) 0.0492(9) Uiso 1.0 4 d .
F6 F 0.4747(4) 0.6517(4) 0.77241(17) 0.0623(17) Uiso 0.7000 4 d .
F7 F 0.3355(4) 0.5140(4) 0.75428(13) 0.0450(13) Uiso 0.7000 4 d .
F8 F 0.4017(5) 0.5479(4) 0.82089(10) 0.0529(15) Uiso 0.7000 4 d .
F9 F 0.2028(8) 0.4476(9) 0.9376(4) 0.068(5) Uiso 0.3000 4 d .
F10 F 0.0420(10) 0.5215(13) 0.9608(2) 0.206(18) Uiso 0.3000 4 d .
F11 F 0.1333(11) 0.6244(5) 0.9167(3) 0.057(4) Uiso 0.3000 4 d .
F13 F 0.4424(8) 0.5881(9) 0.82085(16) 0.060(4) Uiso 0.3000 4 d .
F14 F 0.3301(7) 0.4925(4) 0.7693(4) 0.059(4) Uiso 0.3000 4 d .
F15 F 0.4476(7) 0.6389(7) 0.7555(3) 0.059(4) Uiso 0.3000 4 d .
O1 O 0.1023(5) 0.6556(4) 0.83700(16) 0.0269(11) Uani 0.7000 4 d .
O2 O 0.3384(6) 0.6387(6) 0.8881(2) 0.0256(13) Uani 0.7000 4 d .
O3 O 0.3470(12) 0.5408(11) 0.8838(4) 0.033(3) Uiso 0.3000 4 d .
O4 O 0.1689(16) 0.7238(16) 0.8456(6) 0.032(6) Uiso 0.3000 4 d .
N1 N 0.1363(7) 0.7441(7) 0.8457(3) 0.0223(16) Uani 0.7000 4 d .
N2 N 0.0896(4) 0.9260(4) 0.79774(13) 0.0267(9) Uani 1.0 4 d .
N3 N -0.0004(4) 1.0049(4) 0.79177(14) 0.0286(9) Uani 1.0 4 d .
N4 N 0.1742(4) 1.0635(4) 0.86396(14) 0.0276(9) Uani 1.0 4 d .
N5 N 0.0749(4) 1.1272(4) 0.85064(13) 0.0265(9) Uani 1.0 4 d .
N6 N 0.0006(4) 0.9033(4) 0.87416(13) 0.0252(9) Uani 1.0 4 d .
N7 N -0.0789(4) 0.9841(4) 0.85742(14) 0.0285(9) Uani 1.0 4 d .
N8 N 0.5997(4) 0.6809(4) 0.91565(12) 0.0233(8) Uani 1.0 4 d .
N9 N 0.6851(4) 0.6773(4) 0.95008(13) 0.0243(9) Uani 1.0 4 d .
N10 N 0.5446(4) 0.8889(4) 0.94724(12) 0.0207(8) Uani 1.0 4 d .
N11 N 0.6339(4) 0.8623(4) 0.97803(12) 0.0211(8) Uani 1.0 4 d .
N12 N 0.4418(4) 0.6935(4) 0.97485(12) 0.0209(8) Uani 1.0 4 d .
N13 N 0.5462(4) 0.6861(4) 1.00116(12) 0.0233(8) Uani 1.0 4 d .
N14 N 0.3395(4) 0.8950(4) 0.84182(12) 0.0225(8) Uani 1.0 4 d .
N15 N 0.4387(4) 0.8447(4) 0.86388(12) 0.0214(8) Uani 1.0 4 d .
N16 N 0.3739(15) 0.6288(16) 0.8965(6) 0.014(4) Uiso 0.3000 4 d .
C1 C 0.1061(6) 0.8864(5) 0.76149(17) 0.0374(13) Uani 1.0 4 d .
C2 C 0.0268(7) 0.9387(6) 0.73182(19) 0.0470(16) Uani 1.0 4 d .
C3 C -0.0385(6) 1.0121(6) 0.75153(17) 0.0375(13) Uani 1.0 4 d .
C4 C 0.2547(7) 1.1331(5) 0.8831(3) 0.0529(19) Uani 1.0 4 d .
C5 C 0.2084(8) 1.2437(6) 0.8821(3) 0.066(3) Uani 1.0 4 d .
C6 C 0.0944(6) 1.2338(5) 0.86153(19) 0.0388(13) Uani 1.0 4 d .
C7 C -0.0504(5) 0.8477(5) 0.90248(16) 0.0290(11) Uani 1.0 4 d .
C8 C -0.1636(5) 0.8932(5) 0.90412(19) 0.0360(13) Uani 1.0 4 d .
C9 C -0.1771(5) 0.9789(5) 0.87567(18) 0.0350(12) Uani 1.0 4 d .
C10 C 0.6425(5) 0.6210(5) 0.88681(16) 0.0288(11) Uani 1.0 4 d .
C11 C 0.7555(5) 0.5782(5) 0.90203(18) 0.0343(13) Uani 1.0 4 d .
C12 C 0.7789(5) 0.6155(4) 0.94169(17) 0.0291(11) Uani 1.0 4 d .
C13 C 0.5471(5) 1.0011(5) 0.94263(18) 0.0304(11) Uani 1.0 4 d .
C14 C 0.6378(5) 1.0478(5) 0.97081(19) 0.0334(12) Uani 1.0 4 d .
C15 C 0.6907(5) 0.9569(5) 0.99204(17) 0.0286(11) Uani 1.0 4 d .
C16 C 0.3542(5) 0.6485(4) 0.99373(15) 0.0260(10) Uani 1.0 4 d .
C17 C 0.4039(5) 0.6122(5) 1.03205(16) 0.0307(11) Uani 1.0 4 d .
C18 C 0.5232(5) 0.6373(5) 1.03575(15) 0.0284(11) Uani 1.0 4 d .
C19 C 0.3767(5) 0.9508(5) 0.81081(17) 0.0322(12) Uani 1.0 4 d .
C20 C 0.4995(5) 0.9372(5) 0.81205(16) 0.0287(11) Uani 1.0 4 d .
C21 C 0.5343(5) 0.8710(5) 0.84536(15) 0.0271(11) Uani 1.0 4 d .
C22 C 0.0385(7) 0.7391(7) 1.0419(3) 0.100(4) Uani 1.0 4 d .
C23 C -0.2725(6) 0.7618(7) 0.76851(6) 0.0583(19) Uani 1.0 4 d .
C24 C 0.5559(5) 0.3122(6) 0.81473(14) 0.0595(19) Uani 1.0 4 d .
B1 B -0.0387(6) 1.0700(5) 0.82742(19) 0.0294(12) Uani 1.0 4 d .
B2 B 0.6611(5) 0.7366(5) 0.98899(17) 0.0241(11) Uani 1.0 4 d .
B3 B 0.1024(3) 0.5154(3) 0.92713(10) 0.0422(16) Uani 1.0 4 d .
B4 B 0.3742(3) 0.5977(3) 0.78256(9) 0.0335(13) Uani 1.0 4 d .
H1 H -0.104(5) 1.132(5) 0.8186(17) 0.021(14) Uiso 1.0 4 d .
H2 H 0.742(6) 0.731(6) 1.013(2) 0.042(18) Uiso 1.0 4 d .
H3 H 0.1636 0.8309 0.7569 0.0449 Uiso 1.0 4 calc R
H4 H 0.0190 0.9263 0.7033 0.0564 Uiso 1.0 4 calc R
H5 H -0.1006 1.0603 0.7389 0.0450 Uiso 1.0 4 calc R
H6 H 0.3328 1.1117 0.8957 0.0635 Uiso 1.0 4 calc R
H7 H 0.2476 1.3103 0.8932 0.0790 Uiso 1.0 4 calc R
H8 H 0.0382 1.2938 0.8560 0.0466 Uiso 1.0 4 calc R
H9 H -0.0149 0.7871 0.9188 0.0348 Uiso 1.0 4 calc R
H10 H -0.2197 0.8701 0.9212 0.0432 Uiso 1.0 4 calc R
H11 H -0.2454 1.0267 0.8699 0.0419 Uiso 1.0 4 calc R
H12 H 0.6018 0.6094 0.8600 0.0345 Uiso 1.0 4 calc R
H13 H 0.8059 0.5328 0.8880 0.0412 Uiso 1.0 4 calc R
H14 H 0.8498 0.6001 0.9602 0.0349 Uiso 1.0 4 calc R
H15 H 0.4947 1.0428 0.9230 0.0365 Uiso 1.0 4 calc R
H16 H 0.6584 1.1253 0.9745 0.0400 Uiso 1.0 4 calc R
H17 H 0.7572 0.9607 1.0133 0.0343 Uiso 1.0 4 calc R
H18 H 0.2717 0.6429 0.9824 0.0312 Uiso 1.0 4 calc R
H19 H 0.3631 0.5770 1.0518 0.0368 Uiso 1.0 4 calc R
H20 H 0.5810 0.6226 1.0590 0.0340 Uiso 1.0 4 calc R
H21 H 0.3262 0.9935 0.7909 0.0386 Uiso 1.0 4 calc R
H22 H 0.5486 0.9673 0.7937 0.0345 Uiso 1.0 4 calc R
H23 H 0.6145 0.8469 0.8543 0.0325 Uiso 1.0 4 calc R
H24 H 0.0462 0.6732 1.0241 0.1199 Uiso 1.0 4 calc R
H25 H -0.0346 0.7281 1.0547 0.1199 Uiso 1.0 4 calc R
H26 H -0.2780 0.8453 0.7692 0.0700 Uiso 1.0 4 calc R
H27 H -0.3533 0.7310 0.7706 0.0700 Uiso 1.0 4 calc R
H28 H 0.5505 0.2473 0.7957 0.0714 Uiso 1.0 4 calc R
H29 H 0.4837 0.3597 0.8070 0.0714 Uiso 1.0 4 calc R

loop_
_atom_site_aniso_label
_atom_site_aniso_U_11
_atom_site_aniso_U_22
_atom_site_aniso_U_33
_atom_site_aniso_U_12
_atom_site_aniso_U_13
_atom_site_aniso_U_23
Ru1 0.01889(18) 0.02031(19) 0.02137(19) 0.00422(13) 0.00575(14) 0.00195(14)
Ru2 0.01603(17) 0.0263(2) 0.01848(18) 0.00217(14) 0.00599(13) 0.00095(14)
Cl1 0.0184(5) 0.0261(6) 0.0217(5) 0.0015(4) 0.0069(4) -0.0016(5)
Cl2 0.0824(14) 0.0695(13) 0.0462(10) -0.0183(11) 0.0175(9) -0.0221(9)
Cl3 0.0678(14) 0.135(3) 0.0482(11) -0.0166(15) -0.0046(10) -0.0000(13)
Cl4 0.0704(14) 0.127(3) 0.0675(14) -0.0341(15) -0.0030(11) 0.0238(15)
Cl5 0.0751(14) 0.0852(15) 0.0551(11) -0.0133(12) 0.0261(10) -0.0156(11)
Cl6 0.0719(16) 0.166(3) 0.152(3) -0.0489(19) -0.0388(18) 0.110(3)
Cl7 0.0383(8) 0.0520(10) 0.0609(10) 0.0041(7) 0.0049(7) 0.0091(8)
O1 0.027(3) 0.017(3) 0.036(3) -0.006(2) 0.002(2) -0.008(2)
O2 0.024(4) 0.025(3) 0.027(4) 0.003(3) 0.004(3) 0.000(3)
N1 0.013(3) 0.031(4) 0.024(4) 0.006(3) 0.007(3) 0.002(3)
N2 0.029(3) 0.025(2) 0.026(2) 0.0033(17) 0.0039(17) 0.0019(17)
N3 0.023(2) 0.030(3) 0.032(3) 0.0035(17) 0.0003(17) 0.0079(18)
N4 0.027(2) 0.021(2) 0.034(3) 0.0031(17) 0.0028(18) 0.0057(18)
N5 0.028(2) 0.020(2) 0.032(3) 0.0064(17) 0.0069(17) 0.0039(17)
N6 0.0216(19) 0.025(2) 0.029(2) 0.0034(16) 0.0050(16) 0.0058(17)
N7 0.021(2) 0.029(3) 0.035(3) 0.0054(17) 0.0034(17) 0.0064(19)
N8 0.0231(19) 0.0205(19) 0.028(2) 0.0008(16) 0.0100(16) -0.0007(16)
N9 0.0209(19) 0.023(2) 0.030(3) 0.0045(16) 0.0075(16) 0.0019(17)
N10 0.0161(17) 0.0208(19) 0.026(2) 0.0035(15) 0.0045(15) 0.0035(16)
N11 0.0196(18) 0.0213(19) 0.0223(19) 0.0020(15) 0.0031(15) -0.0000(16)
N12 0.0202(18) 0.0210(19) 0.0226(19) 0.0016(15) 0.0070(15) 0.0008(16)
N13 0.025(2) 0.0201(19) 0.025(2) 0.0029(16) 0.0046(16) 0.0016(16)
N14 0.0214(19) 0.0233(19) 0.024(2) 0.0027(16) 0.0078(16) 0.0046(16)
N15 0.0180(18) 0.0242(19) 0.0231(19) 0.0022(15) 0.0066(15) 0.0031(16)
C1 0.049(4) 0.035(3) 0.028(3) 0.005(3) 0.005(3) -0.000(3)
C2 0.061(5) 0.050(4) 0.027(3) 0.003(4) -0.002(3) -0.001(3)
C3 0.036(3) 0.043(4) 0.031(3) -0.002(3) -0.004(3) 0.009(3)
C4 0.044(4) 0.023(3) 0.082(5) -0.001(3) -0.026(4) 0.003(3)
C5 0.066(5) 0.026(3) 0.093(7) 0.002(3) -0.033(5) -0.001(4)
C6 0.046(4) 0.026(3) 0.043(4) 0.006(3) -0.001(3) 0.003(3)
C7 0.023(3) 0.031(3) 0.034(3) -0.003(2) 0.008(2) 0.004(3)
C8 0.024(3) 0.042(3) 0.044(4) 0.001(3) 0.014(3) 0.005(3)
C9 0.019(3) 0.040(3) 0.046(4) 0.005(3) 0.006(3) 0.003(3)
C10 0.032(3) 0.027(3) 0.031(3) -0.001(2) 0.015(2) -0.004(2)
C11 0.035(3) 0.026(3) 0.049(4) 0.003(3) 0.025(3) -0.001(3)
C12 0.022(3) 0.021(3) 0.046(3) 0.0061(19) 0.012(3) 0.005(3)
C13 0.023(3) 0.023(3) 0.046(3) 0.0025(19) 0.007(3) 0.010(3)
C14 0.026(3) 0.020(3) 0.056(4) -0.002(2) 0.013(3) -0.008(3)
C15 0.024(3) 0.028(3) 0.036(3) -0.003(2) 0.010(2) -0.012(3)
C16 0.027(3) 0.023(3) 0.031(3) -0.0040(19) 0.013(2) -0.002(2)
C17 0.041(3) 0.023(3) 0.031(3) -0.001(3) 0.015(3) 0.001(2)
C18 0.039(3) 0.023(3) 0.023(3) 0.005(2) 0.006(2) 0.0049(19)
C19 0.032(3) 0.036(3) 0.032(3) 0.007(3) 0.015(3) 0.011(3)
C20 0.030(3) 0.030(3) 0.029(3) -0.004(2) 0.015(2) 0.004(2)
C21 0.019(3) 0.038(3) 0.026(3) -0.001(2) 0.0089(19) 0.002(2)
C22 0.055(6) 0.143(11) 0.093(8) -0.016(6) -0.018(5) 0.050(8)
C23 0.053(5) 0.073(6) 0.051(4) 0.011(4) 0.014(4) -0.002(4)
C24 0.058(5) 0.062(5) 0.055(5) 0.003(4) -0.004(4) -0.014(4)
B1 0.026(3) 0.029(3) 0.034(3) 0.005(3) 0.006(3) 0.003(3)
B2 0.025(3) 0.023(3) 0.024(3) 0.007(2) 0.002(2) 0.002(2)
B3 0.032(4) 0.039(4) 0.056(5) 0.004(3) 0.010(3) 0.012(4)
B4 0.033(3) 0.035(4) 0.033(3) 0.002(3) 0.006(3) -0.006(3)

loop_
_atom_type_symbol
_atom_type_description
_atom_type_scat_dispersion_real
_atom_type_scat_dispersion_imag
_atom_type_scat_source
C C 0.0033 0.0016
;
International Tables for Crystallography
(1992, Vol. C, Tables 4.2.6.8 and 6.1.1.4)
;
H H 0.0000 0.0000
;
International Tables for Crystallography
(1992, Vol. C, Table 6.1.1.4)
;
N N 0.0061 0.0033
;
International Tables for Crystallography
(1992, Vol. C, Tables 4.2.6.8 and 6.1.1.4)
;
B B 0.0013 0.0007
;
International Tables for Crystallography
(1992, Vol. C, Tables 4.2.6.8 and 6.1.1.4)
;
Cl Cl 0.1484 0.1585
;
International Tables for Crystallography
(1992, Vol. C, Tables 4.2.6.8 and 6.1.1.4)
;
F F 0.0171 0.0103
;
International Tables for Crystallography
(1992, Vol. C, Tables 4.2.6.8 and 6.1.1.4)
;
O O 0.0106 0.0060
;
International Tables for Crystallography
(1992, Vol. C, Tables 4.2.6.8 and 6.1.1.4)
;
Ru Ru -1.2594 0.8363
;
International Tables for Crystallography
(1992, Vol. C, Tables 4.2.6.8 and 6.1.1.4)
;

loop_
_geom_angle_atom_site_label_1
_geom_angle_atom_site_label_2
_geom_angle_atom_site_label_3
_geom_angle
_geom_angle_publ_flag
Cl1 Ru1 O4 91.3(6) yes
Cl1 Ru1 N1 95.8(3) yes
Cl1 Ru1 N2 175.84(13) yes
Cl1 Ru1 N4 90.62(13) yes
Cl1 Ru1 N6 91.02(12) yes
Cl1 Ru1 N14 86.34(11) yes
O4 Ru1 N2 92.8(6) yes
O4 Ru1 N4 176.1(6) yes
O4 Ru1 N6 98.8(6) yes
O4 Ru1 N14 87.5(6) yes
N1 Ru1 N2 88.3(3) yes
N1 Ru1 N4 170.2(3) yes
N1 Ru1 N6 87.9(3) yes
N1 Ru1 N14 98.5(3) yes
N2 Ru1 N4 85.23(17) yes
N2 Ru1 N6 88.64(17) yes
N2 Ru1 N14 93.55(17) yes
N4 Ru1 N6 84.54(17) yes
N4 Ru1 N14 89.28(17) yes
N6 Ru1 N14 173.25(16) yes
Cl1 Ru2 O2 88.55(19) yes
Cl1 Ru2 N8 177.09(11) yes
Cl1 Ru2 N10 91.98(12) yes
Cl1 Ru2 N12 90.34(12) yes
Cl1 Ru2 N15 87.06(12) yes
Cl1 Ru2 N16 99.0(5) yes
O2 Ru2 N8 93.8(3) yes
O2 Ru2 N10 178.8(3) yes
O2 Ru2 N12 94.7(3) yes
O2 Ru2 N15 88.5(3) yes
N8 Ru2 N10 85.75(16) yes
N8 Ru2 N12 87.70(16) yes
N8 Ru2 N15 94.77(16) yes
N8 Ru2 N16 83.1(6) yes
N10 Ru2 N12 86.36(16) yes
N10 Ru2 N15 90.47(16) yes
N10 Ru2 N16 167.4(5) yes
N12 Ru2 N15 175.83(16) yes
N12 Ru2 N16 87.4(6) yes
N15 Ru2 N16 96.2(6) yes
Ru1 Cl1 Ru2 103.60(5) yes
Ru1 N1 O1 171.5(7) yes
Ru1 N2 N3 118.8(4) yes
Ru1 N2 C1 133.3(4) yes
N3 N2 C1 107.9(5) yes
N2 N3 C3 107.9(5) yes
N2 N3 B1 121.3(5) yes
C3 N3 B1 130.8(5) yes
Ru1 N4 N5 119.8(3) yes
Ru1 N4 C4 133.6(4) yes
N5 N4 C4 106.4(5) yes
N4 N5 C6 110.1(5) yes
N4 N5 B1 119.7(4) yes
C6 N5 B1 130.2(5) yes
Ru1 N6 N7 120.2(4) yes
Ru1 N6 C7 132.0(4) yes
N7 N6 C7 107.8(5) yes
N6 N7 C9 108.5(5) yes
N6 N7 B1 119.2(5) yes
C9 N7 B1 131.7(5) yes
Ru2 N8 N9 118.8(3) yes
Ru2 N8 C10 133.8(4) yes
N9 N8 C10 107.3(4) yes
N8 N9 C12 108.4(4) yes
N8 N9 B2 119.9(4) yes
C12 N9 B2 131.7(4) yes
Ru2 N10 N11 119.7(3) yes
Ru2 N10 C13 133.5(4) yes
N11 N10 C13 106.8(4) yes
N10 N11 C15 109.3(4) yes
N10 N11 B2 119.7(4) yes
C15 N11 B2 130.8(4) yes
Ru2 N12 N13 120.1(3) yes
Ru2 N12 C16 132.7(3) yes
N13 N12 C16 107.2(4) yes
N12 N13 C18 108.7(4) yes
N12 N13 B2 119.2(4) yes
C18 N13 B2 132.1(4) yes
Ru1 N14 N15 125.4(3) yes
Ru1 N14 C19 127.0(4) yes
N15 N14 C19 107.5(4) yes
Ru2 N15 N14 125.2(4) yes
Ru2 N15 C21 127.2(3) yes
N14 N15 C21 107.1(4) yes
Ru2 N16 O3 171.5(15) yes
N2 C1 C2 109.2(6) yes
C1 C2 C3 106.3(6) yes
N3 C3 C2 108.8(6) yes
N4 C4 C5 110.1(6) yes
C4 C5 C6 104.4(6) yes
N5 C6 C5 108.9(6) yes
N6 C7 C8 109.0(5) yes
C7 C8 C9 105.4(6) yes
N7 C9 C8 109.2(5) yes
N8 C10 C11 109.8(5) yes
C10 C11 C12 105.4(5) yes
N9 C12 C11 109.1(5) yes
N10 C13 C14 110.0(5) yes
C13 C14 C15 104.7(5) yes
N11 C15 C14 109.1(5) yes
N12 C16 C17 109.1(5) yes
C16 C17 C18 105.9(5) yes
N13 C18 C17 109.1(5) yes
N14 C19 C20 110.1(5) yes
C19 C20 C21 104.9(5) yes
N15 C21 C20 110.4(5) yes
Cl6 C22 Cl7 113.3(5) yes
Cl2 C23 Cl3 114.0(4) yes
Cl4 C24 Cl5 114.1(3) yes
N3 B1 N5 107.5(5) yes
N3 B1 N7 108.2(5) yes
N5 B1 N7 105.4(5) yes
N9 B2 N11 107.1(4) yes
N9 B2 N13 107.8(4) yes
N11 B2 N13 107.0(4) yes
F1 B3 F2 109.1(4) yes
F1 B3 F3 108.9(4) yes
F1 B3 F4 110.7(4) yes
F1 B3 F9 110.6(5) yes
F1 B3 F10 109.0(5) yes
F1 B3 F11 108.8(5) yes
F2 B3 F3 109.1(4) yes
F2 B3 F4 110.0(5) yes
F3 B3 F4 109.0(4) yes
F9 B3 F10 107.7(8) yes
F9 B3 F11 112.0(7) yes
F10 B3 F11 108.8(8) yes
F5 B4 F6 111.0(3) yes
F5 B4 F7 108.9(3) yes
F5 B4 F8 107.9(4) yes
F5 B4 F13 109.8(5) yes
F5 B4 F14 110.9(4) yes
F5 B4 F15 108.6(4) yes
F6 B4 F7 110.5(4) yes
F6 B4 F8 109.8(4) yes
F7 B4 F8 108.7(4) yes
F13 B4 F14 109.9(6) yes
F13 B4 F15 108.6(5) yes
F14 B4 F15 109.0(6) yes
N2 C1 H3 125.411 no
C2 C1 H3 125.439 no
C1 C2 H4 126.866 no
C3 C2 H4 126.881 no
N3 C3 H5 125.615 no
C2 C3 H5 125.607 no
N4 C4 H6 124.917 no
C5 C4 H6 124.933 no
C4 C5 H7 127.792 no
C6 C5 H7 127.794 no
N5 C6 H8 125.524 no
C5 C6 H8 125.536 no
N6 C7 H9 125.486 no
C8 C7 H9 125.464 no
C7 C8 H10 127.282 no
C9 C8 H10 127.268 no
N7 C9 H11 125.387 no
C8 C9 H11 125.386 no
N8 C10 H12 125.110 no
C11 C10 H12 125.114 no
C10 C11 H13 127.317 no
C12 C11 H13 127.303 no
N9 C12 H14 125.425 no
C11 C12 H14 125.427 no
N10 C13 H15 124.981 no
C14 C13 H15 124.994 no
C13 C14 H16 127.633 no
C15 C14 H16 127.641 no
N11 C15 H17 125.449 no
C14 C15 H17 125.439 no
N12 C16 H18 125.443 no
C17 C16 H18 125.468 no
C16 C17 H19 127.045 no
C18 C17 H19 127.045 no
N13 C18 H20 125.420 no
C17 C18 H20 125.433 no
N14 C19 H21 124.960 no
C20 C19 H21 124.970 no
C19 C20 H22 127.570 no
C21 C20 H22 127.578 no
N15 C21 H23 124.773 no
C20 C21 H23 124.810 no
Cl6 C22 H24 108.912 no
Cl6 C22 H25 108.911 no
Cl7 C22 H24 108.923 no
Cl7 C22 H25 108.931 no
H24 C22 H25 107.745 no
Cl2 C23 H26 108.755 no
Cl2 C23 H27 108.743 no
Cl3 C23 H26 108.756 no
Cl3 C23 H27 108.765 no
H26 C23 H27 107.653 no
Cl4 C24 H28 108.729 no
Cl4 C24 H29 108.742 no
Cl5 C24 H28 108.740 no
Cl5 C24 H29 108.741 no
H28 C24 H29 107.637 no
N3 B1 H1 114(3) no
N5 B1 H1 109(3) no
N7 B1 H1 112(4) no
N9 B2 H2 110(4) no
N11 B2 H2 110(4) no
N13 B2 H2 115(4) no

loop_
_geom_bond_atom_site_label_1
_geom_bond_atom_site_label_2
_geom_bond_distance
_geom_bond_publ_flag
Ru1 Cl1 2.3794(11) yes
Ru1 O4 2.001(19) yes
Ru1 N1 1.789(8) yes
Ru1 N2 2.053(5) yes
Ru1 N4 2.064(5) yes
Ru1 N6 2.064(5) yes
Ru1 N14 2.054(5) yes
Ru2 Cl1 2.3898(12) yes
Ru2 O2 2.043(7) yes
Ru2 N8 2.049(4) yes
Ru2 N10 2.036(4) yes
Ru2 N12 2.053(4) yes
Ru2 N15 2.042(4) yes
Ru2 N16 1.864(18) yes
Cl2 C23 1.731(5) yes
Cl3 C23 1.730(5) yes
Cl4 C24 1.733(6) yes
Cl5 C24 1.733(7) yes
Cl6 C22 1.730(9) yes
Cl7 C22 1.731(8) yes
F1 B3 1.389(5) yes
F2 B3 1.389(7) yes
F3 B3 1.395(5) yes
F4 B3 1.385(5) yes
F5 B4 1.389(5) yes
F6 B4 1.383(6) yes
F7 B4 1.390(5) yes
F8 B4 1.396(5) yes
F9 B3 1.386(10) yes
F10 B3 1.393(10) yes
F11 B3 1.393(8) yes
F13 B4 1.390(7) yes
F14 B4 1.387(7) yes
F15 B4 1.396(10) yes
O1 N1 1.137(10) yes
O3 N16 1.15(3) yes
N2 N3 1.369(6) yes
N2 C1 1.331(8) yes
N3 C3 1.345(7) yes
N3 B1 1.528(8) yes
N4 N5 1.365(6) yes
N4 C4 1.315(8) yes
N5 C6 1.321(7) yes
N5 B1 1.547(7) yes
N6 N7 1.368(6) yes
N6 C7 1.344(7) yes
N7 C9 1.338(8) yes
N7 B1 1.538(8) yes
N8 N9 1.381(6) yes
N8 C10 1.337(7) yes
N9 C12 1.346(7) yes
N9 B2 1.530(8) yes
N10 N11 1.360(5) yes
N10 C13 1.337(7) yes
N11 C15 1.337(7) yes
N11 B2 1.550(7) yes
N12 N13 1.359(6) yes
N12 C16 1.353(7) yes
N13 C18 1.345(7) yes
N13 B2 1.531(8) yes
N14 N15 1.376(6) yes
N14 C19 1.342(8) yes
N15 C21 1.352(7) yes
C1 C2 1.375(9) yes
C2 C3 1.365(10) yes
C4 C5 1.407(10) yes
C5 C6 1.365(10) yes
C7 C8 1.390(8) yes
C8 C9 1.379(9) yes
C10 C11 1.392(8) yes
C11 C12 1.378(8) yes
C13 C14 1.392(8) yes
C14 C15 1.371(8) yes
C16 C17 1.381(7) yes
C17 C18 1.362(8) yes
C19 C20 1.384(8) yes
C20 C21 1.365(8) yes
C1 H3 0.950 no
C2 H4 0.950 no
C3 H5 0.950 no
C4 H6 0.950 no
C5 H7 0.950 no
C6 H8 0.950 no
C7 H9 0.950 no
C8 H10 0.950 no
C9 H11 0.950 no
C10 H12 0.950 no
C11 H13 0.950 no
C12 H14 0.950 no
C13 H15 0.950 no
C14 H16 0.950 no
C15 H17 0.950 no
C16 H18 0.950 no
C17 H19 0.950 no
C18 H20 0.950 no
C19 H21 0.950 no
C20 H22 0.950 no
C21 H23 0.950 no
C22 H24 0.990 no
C22 H25 0.990 no
C23 H26 0.990 no
C23 H27 0.990 no
C24 H28 0.990 no
C24 H29 0.990 no
B1 H1 1.05(6) no
B2 H2 1.11(7) no

loop_
_geom_contact_atom_site_label_1
_geom_contact_atom_site_label_2
_geom_contact_distance
_geom_contact_publ_flag
_geom_contact_site_symmetry_2
Ru1 B1 3.190(6) no .
Ru2 B2 3.167(6) no .
Cl1 C4 3.474(7) no .
Cl1 C7 3.463(5) no .
Cl1 C13 3.587(5) no .
Cl1 C16 3.481(5) no .
O1 O2 2.939(8) no .
O1 N2 3.449(7) no .
O1 N6 3.440(7) no .
O2 N1 2.785(10) no .
O2 N14 3.401(8) no .
O2 C10 3.432(9) no .
O2 C16 3.488(9) no .
O3 O4 3.09(3) no .
O3 N8 3.324(13) no .
O3 N12 3.548(14) no .
O3 C10 3.443(14) no .
O4 N15 3.327(18) no .
O4 N16 2.88(3) no .
O4 C1 3.38(2) no .
N1 N15 3.569(9) no .
N1 C1 3.240(10) no .
N1 C7 3.261(10) no .
N2 N5 2.978(6) no .
N2 N7 3.017(7) no .
N2 C19 3.207(7) no .
N3 N4 2.948(6) no .
N3 N6 2.988(7) no .
N4 N7 2.974(6) no .
N4 C19 3.358(8) no .
N5 N6 2.918(6) no .
N5 C9 3.536(8) no .
N7 C6 3.530(8) no .
N8 N11 2.969(6) no .
N8 N13 2.991(6) no .
N8 C21 3.247(7) no .
N9 N10 2.953(6) no .
N9 N12 2.977(6) no .
N9 C15 3.586(7) no .
N10 N13 2.991(6) no .
N10 C21 3.376(7) no .
N11 N12 2.933(6) no .
N14 C1 3.456(7) no .
N14 C4 3.332(8) no .
N15 C10 3.509(7) no .
N15 C13 3.288(7) no .
N16 C10 3.086(18) no .
N16 C16 3.277(19) no .
C1 C19 3.324(8) no .
C10 C21 3.409(8) no .
C13 C21 3.563(8) no .
Cl1 F4 3.325(4) no .
Cl1 F11 3.158(8) no .
Cl1 C15 3.466(6) no 3_677
Cl2 F14 3.414(6) no 2_556
Cl2 N4 3.561(5) no 2_546
Cl2 N5 3.394(5) no 2_546
Cl2 C5 3.525(10) no 2_546
Cl2 C6 3.385(8) no 2_546
Cl3 O1 3.178(6) no .
Cl3 N1 3.520(8) no .
Cl3 N6 3.458(5) no .
Cl3 C7 3.525(6) no .
Cl4 Cl7 3.448(3) no 3_667
Cl5 C1 3.579(7) no 2_646
Cl6 Cl6 3.427(6) no 3_577
Cl7 Cl4 3.448(3) no 3_667
Cl7 F1 3.480(5) no 3_567
Cl7 C9 3.594(7) no 3_577
F1 Cl7 3.480(5) no 3_567
F1 O1 3.126(7) no .
F1 C5 3.423(9) no 1_545
F1 C6 3.127(7) no 1_545
F1 C11 3.349(7) no 1_455
F1 C22 3.388(10) no 3_567
F2 F2 3.204(8) no 3_567
F2 C12 3.502(7) no 3_667
F2 C22 2.792(11) no 3_567
F3 O2 2.627(8) no .
F3 C5 3.173(9) no 1_545
F3 C16 3.215(7) no .
F3 C18 3.327(7) no 3_667
F4 Cl1 3.325(4) no .
F4 O1 3.018(8) no .
F4 O2 3.216(9) no .
F4 N1 3.108(10) no .
F4 C7 3.061(7) no .
F4 C16 3.416(7) no .
F5 O1 2.868(7) no .
F5 O2 3.449(8) no .
F5 O4 2.62(2) no .
F5 N1 2.920(9) no .
F5 N14 3.253(6) no .
F5 N15 3.587(5) no .
F5 C1 3.210(7) no .
F5 C3 3.397(7) no 2_546
F5 C19 3.520(7) no .
F6 C21 3.546(8) no .
F6 C23 3.147(8) no 1_655
F6 C24 3.436(8) no 2_656
F7 C3 3.317(8) no 2_546
F7 C20 3.216(8) no 2_646
F7 C23 3.133(9) no 2_546
F8 O2 2.669(8) no .
F8 C10 3.334(7) no .
F8 C24 3.306(9) no .
F9 O3 2.809(18) no .
F9 N13 3.593(10) no 3_667
F9 N16 3.31(2) no .
F9 C5 3.043(14) no 1_545
F9 C16 3.330(11) no .
F9 C18 3.237(10) no 3_667
F9 B2 3.455(12) no 3_667
F10 F10 2.946(12) no 3_567
F10 C11 3.574(11) no 1_455
F10 C12 3.137(12) no 1_455
F10 C22 3.210(17) no 3_567
F11 Cl1 3.158(8) no .
F11 O3 2.952(18) no .
F11 O4 2.72(3) no .
F11 N16 2.88(2) no .
F11 C7 3.343(11) no .
F11 C16 3.305(11) no .
F13 O3 2.551(16) no .
F13 N8 3.550(8) no .
F13 N15 3.357(11) no .
F13 N16 2.779(19) no .
F13 C10 2.925(9) no .
F13 C21 3.561(11) no .
F13 C24 3.521(12) no .
F14 Cl2 3.414(6) no 2_546
F14 C3 3.258(9) no 2_546
F14 C20 3.597(12) no 2_646
F14 C23 3.034(10) no 2_546
F14 C24 3.485(9) no .
F15 C20 3.387(11) no 2_646
F15 C23 3.436(11) no 1_655
F15 C24 3.101(11) no 2_656
O1 Cl3 3.178(6) no .
O1 F1 3.126(7) no .
O1 F4 3.018(8) no .
O1 F5 2.868(7) no .
O1 C2 3.596(9) no 2_546
O1 C3 3.380(8) no 2_546
O1 B3 3.423(7) no .
O2 F3 2.627(8) no .
O2 F4 3.216(9) no .
O2 F5 3.449(8) no .
O2 F8 2.669(8) no .
O2 B3 3.444(8) no .
O3 F9 2.809(18) no .
O3 F11 2.952(18) no .
O3 F13 2.551(16) no .
O3 C18 3.543(14) no 3_667
O3 B3 3.301(14) no .
O3 B4 3.489(14) no .
O4 F5 2.62(2) no .
O4 F11 2.72(3) no .
N1 Cl3 3.520(8) no .
N1 F4 3.108(10) no .
N1 F5 2.920(9) no .
N4 Cl2 3.561(5) no 2_556
N5 Cl2 3.394(5) no 2_556
N6 Cl3 3.458(5) no .
N8 F13 3.550(8) no .
N9 C8 3.538(8) no 1_655
N13 F9 3.593(10) no 3_667
N14 F5 3.253(6) no .
N15 F5 3.587(5) no .
N15 F13 3.357(11) no .
N16 F9 3.31(2) no .
N16 F11 2.88(2) no .
N16 F13 2.779(19) no .
C1 Cl5 3.579(7) no 2_656
C1 F5 3.210(7) no .
C2 O1 3.596(9) no 2_556
C3 F5 3.397(7) no 2_556
C3 F7 3.317(8) no 2_556
C3 F14 3.258(9) no 2_556
C3 O1 3.380(8) no 2_556
C5 Cl2 3.525(10) no 2_556
C5 F1 3.423(9) no 1_565
C5 F3 3.173(9) no 1_565
C5 F9 3.043(14) no 1_565
C6 Cl2 3.385(8) no 2_556
C6 F1 3.127(7) no 1_565
C7 Cl3 3.525(6) no .
C7 F4 3.061(7) no .
C7 F11 3.343(11) no .
C8 N9 3.538(8) no 1_455
C9 Cl7 3.594(7) no 3_577
C9 C21 3.493(7) no 1_455
C10 F8 3.334(7) no .
C10 F13 2.925(9) no .
C11 F1 3.349(7) no 1_655
C11 F10 3.574(11) no 1_655
C12 F2 3.502(7) no 3_667
C12 F10 3.137(12) no 1_655
C12 C17 3.573(8) no 3_667
C15 Cl1 3.466(6) no 3_677
C16 F3 3.215(7) no .
C16 F4 3.416(7) no .
C16 F9 3.330(11) no .
C16 F11 3.305(11) no .
C17 C12 3.573(8) no 3_667
C18 F3 3.327(7) no 3_667
C18 F9 3.237(10) no 3_667
C18 O3 3.543(14) no 3_667
C19 F5 3.520(7) no .
C20 F7 3.216(8) no 2_656
C20 F14 3.597(12) no 2_656
C20 F15 3.387(11) no 2_656
C21 F6 3.546(8) no .
C21 F13 3.561(11) no .
C21 C9 3.493(7) no 1_655
C22 F1 3.388(10) no 3_567
C22 F2 2.792(11) no 3_567
C22 F10 3.210(17) no 3_567
C23 F6 3.147(8) no 1_455
C23 F7 3.133(9) no 2_556
C23 F14 3.034(10) no 2_556
C23 F15 3.436(11) no 1_455
C24 F6 3.436(8) no 2_646
C24 F8 3.306(9) no .
C24 F13 3.521(12) no .
C24 F14 3.485(9) no .
C24 F15 3.101(11) no 2_646
B2 F9 3.455(12) no 3_667
B3 O1 3.423(7) no .
B3 O2 3.444(8) no .
B3 O3 3.301(14) no .
B4 O3 3.489(14) no .
Ru1 H3 3.3663 no .
Ru1 H6 3.3606 no .
Ru1 H9 3.3637 no .
Ru1 H21 3.2393 no .
Ru2 H12 3.3750 no .
Ru2 H15 3.3559 no .
Ru2 H18 3.3774 no .
Ru2 H23 3.2447 no .
Cl1 H6 3.2344 no .
Cl1 H9 3.1967 no .
Cl1 H15 3.3945 no .
Cl1 H18 3.2284 no .
O1 H3 3.5221 no .
O1 H9 3.5488 no .
O2 H12 3.2544 no .
O2 H18 3.3279 no .
O3 H12 3.1893 no .
O4 H3 3.2004 no .
O4 H9 3.4973 no .
N1 H3 3.1837 no .
N1 H9 3.2021 no .
N2 H1 3.41(6) no .
N2 H4 3.1202 no .
N2 H5 3.1112 no .
N2 H21 2.8193 no .
N3 H3 3.1003 no .
N3 H4 3.1206 no .
N4 H1 3.37(6) no .
N4 H7 3.1475 no .
N4 H8 3.1157 no .
N4 H21 3.2754 no .
N5 H6 3.0659 no .
N5 H7 3.1051 no .
N6 H1 3.39(6) no .
N6 H10 3.1442 no .
N6 H11 3.1125 no .
N7 H9 3.1088 no .
N7 H10 3.1329 no .
N8 H2 3.43(7) no .
N8 H13 3.1483 no .
N8 H14 3.1272 no .
N8 H23 2.8534 no .
N9 H12 3.1071 no .
N9 H13 3.1375 no .
N10 H2 3.42(7) no .
N10 H16 3.1523 no .
N10 H17 3.1139 no .
N10 H23 3.3345 no .
N11 H15 3.0823 no .
N11 H16 3.1262 no .
N12 H2 3.45(7) no .
N12 H19 3.1443 no .
N12 H20 3.1114 no .
N13 H18 3.0995 no .
N13 H19 3.1242 no .
N14 H3 3.2866 no .
N14 H6 3.1335 no .
N14 H15 3.4617 no .
N14 H22 3.1511 no .
N14 H23 3.1111 no .
N15 H6 3.5891 no .
N15 H12 3.3455 no .
N15 H15 3.0626 no .
N15 H21 3.1087 no .
N15 H22 3.1493 no .
N16 H12 3.0033 no .
N16 H18 3.2344 no .
C1 H5 3.1110 no .
C1 H21 2.8229 no .
C3 H1 2.83(6) no .
C3 H3 3.1093 no .
C4 H8 3.1145 no .
C4 H15 3.0206 no .
C6 H1 2.74(6) no .
C6 H6 3.1078 no .
C7 H11 3.1235 no .
C9 H1 2.83(6) no .
C9 H9 3.1227 no .
C10 H14 3.1235 no .
C10 H23 2.8819 no .
C12 H2 2.80(7) no .
C12 H12 3.1208 no .
C13 H6 2.9730 no .
C13 H17 3.1108 no .
C15 H2 2.80(7) no .
C15 H15 3.1071 no .
C16 H20 3.1091 no .
C18 H2 2.90(7) no .
C18 H18 3.1073 no .
C19 H3 3.1141 no .
C19 H6 3.4972 no .
C19 H23 3.0986 no .
C21 H12 3.2057 no .
C21 H15 3.3645 no .
C21 H21 3.0969 no .
B1 H5 2.9225 no .
B1 H8 2.8997 no .
B1 H11 2.9384 no .
B2 H14 2.9379 no .
B2 H17 2.9296 no .
B2 H20 2.9443 no .
H1 H5 2.7869 no .
H1 H8 2.6795 no .
H1 H11 2.7895 no .
H2 H14 2.7410 no .
H2 H17 2.7248 no .
H2 H20 2.8502 no .
H3 H4 2.4952 no .
H3 H21 2.7767 no .
H4 H5 2.4879 no .
H6 H7 2.5333 no .
H6 H15 2.0766 no .
H7 H8 2.4991 no .
H9 H10 2.5164 no .
H10 H11 2.5046 no .
H12 H13 2.5143 no .
H12 H23 2.8203 no .
H13 H14 2.5041 no .
H15 H16 2.5174 no .
H16 H17 2.5026 no .
H18 H19 2.5046 no .
H19 H20 2.4849 no .
H21 H22 2.5079 no .
H22 H23 2.4865 no .
Cl1 H16 3.3407 no 3_677
Cl1 H17 2.9536 no 3_677
Cl2 H21 2.9038 no 2_546
Cl2 H28 3.5499 no 2_556
Cl2 H29 3.2830 no 2_556
Cl3 H12 3.4609 no 1_455
Cl3 H13 3.4132 no 1_455
Cl3 H23 3.3513 no 1_455
Cl4 H6 3.3603 no 1_545
Cl4 H11 3.5563 no 1_645
Cl4 H15 3.3804 no 1_545
Cl4 H19 3.4118 no 3_667
Cl4 H20 3.4623 no 3_667
Cl5 H3 3.0709 no 2_646
Cl5 H4 3.4693 no 2_646
Cl5 H12 3.2875 no .
Cl5 H13 3.2482 no .
Cl5 H21 3.5239 no 2_646
Cl6 H2 3.49(7) no 1_455
Cl6 H9 3.1907 no .
Cl6 H16 3.5694 no 3_677
Cl6 H17 3.2033 no 1_455
Cl6 H17 3.4732 no 3_677
Cl7 H8 3.3653 no 3_577
Cl7 H11 3.2528 no 3_577
Cl7 H13 3.4482 no 3_667
Cl7 H16 3.2765 no 3_677
Cl7 H19 3.2330 no .
F1 H4 3.2579 no 2_546
F1 H7 3.1235 no 1_545
F1 H8 2.4506 no 1_545
F1 H13 2.5678 no 1_455
F1 H14 3.5154 no 1_455
F1 H24 3.3791 no 3_567
F1 H25 2.8654 no 3_567
F2 H2 3.20(7) no 3_667
F2 H14 2.9183 no 1_455
F2 H14 2.7023 no 3_667
F2 H18 3.0068 no .
F2 H24 3.1615 no .
F2 H24 2.2590 no 3_567
F2 H25 2.4671 no 3_567
F3 H2 3.31(7) no 3_667
F3 H7 2.3490 no 1_545
F3 H18 2.6930 no .
F3 H20 2.5615 no 3_667
F3 H25 3.4222 no 3_567
F4 H9 2.1912 no .
F4 H13 3.4965 no 1_455
F4 H14 3.1184 no 1_455
F4 H18 2.5231 no .
F4 H24 3.3822 no .
F5 H3 2.3764 no .
F5 H5 2.4576 no 2_546
F5 H28 3.5859 no 2_656
F6 H12 3.0862 no .
F6 H22 3.0796 no 2_646
F6 H27 2.1590 no 1_655
F6 H28 2.5081 no 2_656
F7 H1 3.56(5) no 2_546
F7 H5 2.7396 no 2_546
F7 H22 2.2726 no 2_646
F7 H26 2.2050 no 2_546
F7 H27 3.4600 no 2_546
F7 H28 3.5563 no 2_656
F7 H29 2.8830 no .
F8 H12 2.5326 no .
F8 H29 2.4792 no .
F9 H2 2.70(7) no 3_667
F9 H7 2.2999 no 1_545
F9 H8 3.5493 no 1_545
F9 H14 3.5785 no 3_667
F9 H18 2.7951 no .
F9 H20 2.5562 no 3_667
F9 H24 3.5434 no 3_567
F9 H25 2.8459 no 3_567
F10 H9 3.4584 no .
F10 H13 3.3177 no 1_455
F10 H14 2.3503 no 1_455
F10 H14 3.0825 no 3_667
F10 H18 2.9495 no .
F10 H24 2.7606 no .
F10 H24 2.5854 no 3_567
F10 H25 2.9946 no 3_567
F11 H9 2.5530 no .
F11 H18 2.4972 no .
F13 H12 2.0676 no .
F13 H27 3.4735 no 1_655
F13 H29 2.7910 no .
F14 H5 2.6774 no 2_546
F14 H22 2.6794 no 2_646
F14 H26 2.1887 no 2_546
F14 H27 3.3891 no 2_546
F14 H29 2.5259 no .
F15 H22 2.6098 no 2_646
F15 H27 2.4741 no 1_655
F15 H28 2.1330 no 2_656
F15 H29 3.4927 no 2_656
O1 H4 3.2353 no 2_546
O1 H5 2.7595 no 2_546
O3 H7 2.9804 no 1_545
O3 H20 2.7456 no 3_667
O4 H5 3.4014 no 2_546
N1 H5 3.5300 no 2_546
N8 H10 3.0088 no 1_655
N8 H19 3.2417 no 3_667
N9 H10 2.7509 no 1_655
N9 H19 3.0545 no 3_667
N10 H10 2.9148 no 1_655
N11 H10 2.6831 no 1_655
N12 H16 3.0418 no 3_677
N13 H16 3.3867 no 3_677
N16 H20 3.3238 no 3_667
C2 H8 3.3688 no 2_546
C3 H26 3.4586 no .
C5 H2 3.48(7) no 3_677
C5 H20 3.2512 no 3_677
C5 H25 3.0915 no 3_577
C6 H4 3.2614 no 2_556
C6 H25 2.9918 no 3_577
C8 H23 2.8361 no 1_455
C9 H23 2.8173 no 1_455
C10 H10 3.4439 no 1_655
C10 H19 3.1121 no 3_667
C11 H9 3.5575 no 1_655
C11 H10 3.5139 no 1_655
C11 H19 2.8473 no 3_667
C12 H9 3.2559 no 1_655
C12 H10 3.0867 no 1_655
C12 H19 2.8074 no 3_667
C13 H10 3.2144 no 1_655
C14 H10 3.2373 no 1_655
C15 H10 2.8823 no 1_655
C16 H16 2.8862 no 3_677
C17 H16 3.1823 no 3_677
C18 H7 3.2870 no 3_677
C18 H16 3.4588 no 3_677
C20 H11 3.3785 no 1_655
C20 H26 3.2444 no 1_655
C20 H27 3.3564 no 1_655
C21 H10 3.4547 no 1_655
C21 H11 3.0968 no 1_655
C21 H26 3.5395 no 1_655
C21 H27 3.3832 no 1_655
C22 H2 3.34(7) no 1_455
C22 H14 3.5868 no 1_455
C23 H22 3.3404 no 1_455
C23 H23 3.4389 no 1_455
C23 H28 3.5184 no 2_556
C23 H29 3.3920 no 2_556
C24 H27 3.4972 no 2_546
B2 H10 3.2017 no 1_655
B3 H7 3.2200 no 1_545
B3 H8 3.5318 no 1_545
B3 H9 3.4688 no .
B3 H13 3.4009 no 1_455
B3 H14 3.3465 no 1_455
B3 H18 2.8700 no .
B3 H24 3.3458 no 3_567
B3 H25 3.0612 no 3_567
B4 H5 3.0853 no 2_546
B4 H12 3.3521 no .
B4 H22 3.1952 no 2_646
B4 H26 3.5346 no 2_546
B4 H27 3.5217 no 1_655
B4 H28 3.3562 no 2_656
B4 H29 3.1313 no .
H1 F7 3.56(5) no 2_556
H1 H3 3.4305 no 2_556
H2 Cl6 3.49(7) no 1_655
H2 F2 3.20(7) no 3_667
H2 F3 3.31(7) no 3_667
H2 F9 2.70(7) no 3_667
H2 C5 3.48(7) no 3_677
H2 C22 3.34(7) no 1_655
H2 H7 3.1564 no 3_677
H2 H10 3.5341 no 1_655
H2 H24 3.4562 no 1_655
H2 H25 2.6925 no 1_655
H3 Cl5 3.0709 no 2_656
H3 F5 2.3764 no .
H3 H1 3.4305 no 2_546
H3 H5 3.2847 no 2_546
H4 Cl5 3.4693 no 2_656
H4 F1 3.2579 no 2_556
H4 O1 3.2353 no 2_556
H4 C6 3.2614 no 2_546
H4 H8 2.5245 no 2_546
H5 F5 2.4576 no 2_556
H5 F7 2.7396 no 2_556
H5 F14 2.6774 no 2_556
H5 O1 2.7595 no 2_556
H5 O4 3.4014 no 2_556
H5 N1 3.5300 no 2_556
H5 B4 3.0853 no 2_556
H5 H3 3.2847 no 2_556
H5 H26 3.4728 no .
H6 Cl4 3.3603 no 1_565
H6 H17 3.4361 no 3_677
H6 H20 3.5562 no 3_677
H7 F1 3.1235 no 1_565
H7 F3 2.3490 no 1_565
H7 F9 2.2999 no 1_565
H7 O3 2.9804 no 1_565
H7 C18 3.2870 no 3_677
H7 B3 3.2200 no 1_565
H7 H2 3.1564 no 3_677
H7 H20 2.4418 no 3_677
H7 H25 3.1886 no 3_577
H8 Cl7 3.3653 no 3_577
H8 F1 2.4506 no 1_565
H8 F9 3.5493 no 1_565
H8 C2 3.3688 no 2_556
H8 B3 3.5318 no 1_565
H8 H4 2.5245 no 2_556
H8 H25 2.9845 no 3_577
H9 Cl6 3.1907 no .
H9 F4 2.1912 no .
H9 F10 3.4584 no .
H9 F11 2.5530 no .
H9 C11 3.5575 no 1_455
H9 C12 3.2559 no 1_455
H9 B3 3.4688 no .
H9 H14 3.1169 no 1_455
H10 N8 3.0088 no 1_455
H10 N9 2.7509 no 1_455
H10 N10 2.9148 no 1_455
H10 N11 2.6831 no 1_455
H10 C10 3.4439 no 1_455
H10 C11 3.5139 no 1_455
H10 C12 3.0867 no 1_455
H10 C13 3.2144 no 1_455
H10 C14 3.2373 no 1_455
H10 C15 2.8823 no 1_455
H10 C21 3.4547 no 1_455
H10 B2 3.2017 no 1_455
H10 H2 3.5341 no 1_455
H10 H14 3.4896 no 1_455
H10 H17 3.2880 no 1_455
H10 H23 2.6957 no 1_455
H11 Cl4 3.5563 no 1_465
H11 Cl7 3.2528 no 3_577
H11 C20 3.3785 no 1_455
H11 C21 3.0968 no 1_455
H11 H22 3.2451 no 1_455
H11 H23 2.6514 no 1_455
H12 Cl3 3.4609 no 1_655
H12 Cl5 3.2875 no .
H12 F6 3.0862 no .
H12 F8 2.5326 no .
H12 F13 2.0676 no .
H12 B4 3.3521 no .
H12 H27 3.4049 no 1_655
H12 H29 3.5913 no .
H13 Cl3 3.4132 no 1_655
H13 Cl5 3.2482 no .
H13 Cl7 3.4482 no 3_667
H13 F1 2.5678 no 1_655
H13 F4 3.4965 no 1_655
H13 F10 3.3177 no 1_655
H13 B3 3.4009 no 1_655
H13 H19 3.2280 no 3_667
H14 F1 3.5154 no 1_655
H14 F2 2.9183 no 1_655
H14 F2 2.7023 no 3_667
H14 F4 3.1184 no 1_655
H14 F9 3.5785 no 3_667
H14 F10 2.3503 no 1_655
H14 F10 3.0825 no 3_667
H14 C22 3.5868 no 1_655
H14 B3 3.3465 no 1_655
H14 H9 3.1169 no 1_655
H14 H10 3.4896 no 1_655
H14 H19 3.1622 no 3_667
H14 H24 2.9571 no 1_655
H14 H24 3.4506 no 3_667
H14 H25 3.5550 no 1_655
H15 Cl4 3.3804 no 1_565
H16 Cl1 3.3407 no 3_677
H16 Cl6 3.5694 no 3_677
H16 Cl7 3.2765 no 3_677
H16 N12 3.0418 no 3_677
H16 N13 3.3867 no 3_677
H16 C16 2.8862 no 3_677
H16 C17 3.1823 no 3_677
H16 C18 3.4588 no 3_677
H16 H18 3.1380 no 3_677
H17 Cl1 2.9536 no 3_677
H17 Cl6 3.2033 no 1_655
H17 Cl6 3.4732 no 3_677
H17 H6 3.4361 no 3_677
H17 H10 3.2880 no 1_655
H18 F2 3.0068 no .
H18 F3 2.6930 no .
H18 F4 2.5231 no .
H18 F9 2.7951 no .
H18 F10 2.9495 no .
H18 F11 2.4972 no .
H18 B3 2.8700 no .
H18 H16 3.1380 no 3_677
H18 H24 3.0847 no .
H19 Cl4 3.4118 no 3_667
H19 Cl7 3.2330 no .
H19 N8 3.2417 no 3_667
H19 N9 3.0545 no 3_667
H19 C10 3.1121 no 3_667
H19 C11 2.8473 no 3_667
H19 C12 2.8074 no 3_667
H19 H13 3.2280 no 3_667
H19 H14 3.1622 no 3_667
H20 Cl4 3.4623 no 3_667
H20 F3 2.5615 no 3_667
H20 F9 2.5562 no 3_667
H20 O3 2.7456 no 3_667
H20 N16 3.3238 no 3_667
H20 C5 3.2512 no 3_677
H20 H6 3.5562 no 3_677
H20 H7 2.4418 no 3_677
H21 Cl2 2.9038 no 2_556
H21 Cl5 3.5239 no 2_656
H21 H27 3.5134 no 2_556
H22 F6 3.0796 no 2_656
H22 F7 2.2726 no 2_656
H22 F14 2.6794 no 2_656
H22 F15 2.6098 no 2_656
H22 C23 3.3404 no 1_655
H22 B4 3.1952 no 2_656
H22 H11 3.2451 no 1_655
H22 H26 2.6494 no 1_655
H22 H27 3.1417 no 1_655
H22 H28 3.3122 no 1_565
H22 H29 3.5482 no 2_656
H23 Cl3 3.3513 no 1_655
H23 C8 2.8361 no 1_655
H23 C9 2.8173 no 1_655
H23 C23 3.4389 no 1_655
H23 H10 2.6957 no 1_655
H23 H11 2.6514 no 1_655
H23 H26 3.2347 no 1_655
H23 H27 3.1698 no 1_655
H24 F1 3.3791 no 3_567
H24 F2 3.1615 no .
H24 F2 2.2590 no 3_567
H24 F4 3.3822 no .
H24 F9 3.5434 no 3_567
H24 F10 2.7606 no .
H24 F10 2.5854 no 3_567
H24 B3 3.3458 no 3_567
H24 H2 3.4562 no 1_455
H24 H14 2.9571 no 1_455
H24 H14 3.4506 no 3_667
H24 H18 3.0847 no .
H25 F1 2.8654 no 3_567
H25 F2 2.4671 no 3_567
H25 F3 3.4222 no 3_567
H25 F9 2.8459 no 3_567
H25 F10 2.9946 no 3_567
H25 C5 3.0915 no 3_577
H25 C6 2.9918 no 3_577
H25 B3 3.0612 no 3_567
H25 H2 2.6925 no 1_455
H25 H7 3.1886 no 3_577
H25 H8 2.9845 no 3_577
H25 H14 3.5550 no 1_455
H26 F7 2.2050 no 2_556
H26 F14 2.1887 no 2_556
H26 C3 3.4586 no .
H26 C20 3.2444 no 1_455
H26 C21 3.5395 no 1_455
H26 B4 3.5346 no 2_556
H26 H5 3.4728 no .
H26 H22 2.6494 no 1_455
H26 H23 3.2347 no 1_455
H26 H29 3.1706 no 2_556
H27 F6 2.1590 no 1_455
H27 F7 3.4600 no 2_556
H27 F13 3.4735 no 1_455
H27 F14 3.3891 no 2_556
H27 F15 2.4741 no 1_455
H27 C20 3.3564 no 1_455
H27 C21 3.3832 no 1_455
H27 C24 3.4972 no 2_556
H27 B4 3.5217 no 1_455
H27 H12 3.4049 no 1_455
H27 H21 3.5134 no 2_546
H27 H22 3.1417 no 1_455
H27 H23 3.1698 no 1_455
H27 H28 2.8909 no 2_556
H27 H29 3.1594 no 2_556
H28 Cl2 3.5499 no 2_546
H28 F5 3.5859 no 2_646
H28 F6 2.5081 no 2_646
H28 F7 3.5563 no 2_646
H28 F15 2.1330 no 2_646
H28 C23 3.5184 no 2_546
H28 B4 3.3562 no 2_646
H28 H22 3.3122 no 1_545
H28 H27 2.8909 no 2_546
H29 Cl2 3.2830 no 2_546
H29 F7 2.8830 no .
H29 F8 2.4792 no .
H29 F13 2.7910 no .
H29 F14 2.5259 no .
H29 F15 3.4927 no 2_646
H29 C23 3.3920 no 2_546
H29 B4 3.1313 no .
H29 H12 3.5913 no .
H29 H22 3.5482 no 2_646
H29 H26 3.1706 no 2_546
H29 H27 3.1594 no 2_546

loop_
_geom_torsion_atom_site_label_1
_geom_torsion_atom_site_label_2
_geom_torsion_atom_site_label_3
_geom_torsion_atom_site_label_4
_geom_torsion
_geom_torsion_publ_flag
O4 Ru1 Cl1 Ru2 56.7(6) no
N1 Ru1 Cl1 Ru2 67.5(3) no
Cl1 Ru1 N4 N5 -133.5(3) no
Cl1 Ru1 N4 C4 39.9(5) no
N4 Ru1 Cl1 Ru2 -119.96(13) no
Cl1 Ru1 N6 N7 137.6(3) no
Cl1 Ru1 N6 C7 -39.0(4) no
N6 Ru1 Cl1 Ru2 155.50(12) no
Cl1 Ru1 N14 N15 25.5(3) no
Cl1 Ru1 N14 C19 -151.2(3) no
N14 Ru1 Cl1 Ru2 -30.72(12) no
O4 Ru1 N2 N3 137.4(6) no
O4 Ru1 N2 C1 -41.6(7) no
O4 Ru1 N6 N7 -130.8(6) no
O4 Ru1 N6 C7 52.5(7) no
O4 Ru1 N14 N15 -66.0(6) no
O4 Ru1 N14 C19 117.3(6) no
N1 Ru1 N2 N3 126.7(4) no
N1 Ru1 N2 C1 -52.4(5) no
N1 Ru1 N6 N7 -126.6(4) no
N1 Ru1 N6 C7 56.8(4) no
N1 Ru1 N14 N15 -69.8(4) no
N1 Ru1 N14 C19 113.4(4) no
N2 Ru1 N4 N5 46.6(4) no
N2 Ru1 N4 C4 -140.1(5) no
N4 Ru1 N2 N3 -45.9(3) no
N4 Ru1 N2 C1 135.0(4) no
N2 Ru1 N6 N7 -38.2(3) no
N2 Ru1 N6 C7 145.1(4) no
N6 Ru1 N2 N3 38.7(3) no
N6 Ru1 N2 C1 -140.4(4) no
N2 Ru1 N14 N15 -158.6(3) no
N2 Ru1 N14 C19 24.6(4) no
N14 Ru1 N2 N3 -134.9(3) no
N14 Ru1 N2 C1 46.0(4) no
N4 Ru1 N6 N7 47.1(3) no
N4 Ru1 N6 C7 -129.5(4) no
N6 Ru1 N4 N5 -42.5(4) no
N6 Ru1 N4 C4 130.8(5) no
N4 Ru1 N14 N15 116.2(3) no
N4 Ru1 N14 C19 -60.6(4) no
N14 Ru1 N4 N5 140.2(4) no
N14 Ru1 N4 C4 -46.5(5) no
O2 Ru2 Cl1 Ru1 -59.04(19) no
Cl1 Ru2 N10 N11 131.3(3) no
Cl1 Ru2 N10 C13 -49.5(4) no
N10 Ru2 Cl1 Ru1 119.89(12) no
Cl1 Ru2 N12 N13 -137.4(3) no
Cl1 Ru2 N12 C16 42.7(4) no
N12 Ru2 Cl1 Ru1 -153.74(11) no
Cl1 Ru2 N15 N14 -19.2(3) no
Cl1 Ru2 N15 C21 152.1(3) no
N15 Ru2 Cl1 Ru1 29.53(12) no
N16 Ru2 Cl1 Ru1 -66.3(6) no
O2 Ru2 N8 N9 -135.6(3) no
O2 Ru2 N8 C10 41.1(4) no
O2 Ru2 N12 N13 134.0(4) no
O2 Ru2 N12 C16 -45.9(4) no
O2 Ru2 N15 N14 69.4(4) no
O2 Ru2 N15 C21 -119.2(4) no
N8 Ru2 N10 N11 -46.9(3) no
N8 Ru2 N10 C13 132.3(4) no
N10 Ru2 N8 N9 45.4(3) no
N10 Ru2 N8 C10 -137.8(4) no
N8 Ru2 N12 N13 40.4(3) no
N8 Ru2 N12 C16 -139.5(4) no
N12 Ru2 N8 N9 -41.1(3) no
N12 Ru2 N8 C10 135.7(4) no
N8 Ru2 N15 N14 163.1(3) no
N8 Ru2 N15 C21 -25.6(4) no
N15 Ru2 N8 N9 135.6(3) no
N15 Ru2 N8 C10 -47.7(4) no
N16 Ru2 N8 N9 -128.8(6) no
N16 Ru2 N8 C10 48.0(7) no
N10 Ru2 N12 N13 -45.5(3) no
N10 Ru2 N12 C16 134.7(4) no
N12 Ru2 N10 N11 41.1(3) no
N12 Ru2 N10 C13 -139.7(4) no
N10 Ru2 N15 N14 -111.2(3) no
N10 Ru2 N15 C21 60.2(4) no
N15 Ru2 N10 N11 -141.6(3) no
N15 Ru2 N10 C13 37.6(4) no
N16 Ru2 N12 N13 123.6(6) no
N16 Ru2 N12 C16 -56.3(6) no
N16 Ru2 N15 N14 79.5(6) no
N16 Ru2 N15 C21 -109.1(6) no
Ru1 N2 N3 C3 -179.0(3) no
Ru1 N2 N3 B1 2.9(6) no
Ru1 N2 C1 C2 178.8(3) no
N3 N2 C1 C2 -0.3(6) no
C1 N2 N3 C3 0.3(6) no
C1 N2 N3 B1 -177.8(4) no
N2 N3 C3 C2 -0.2(6) no
N2 N3 B1 N5 55.0(6) no
N2 N3 B1 N7 -58.4(6) no
C3 N3 B1 N5 -122.7(6) no
C3 N3 B1 N7 123.9(6) no
B1 N3 C3 C2 177.7(5) no
Ru1 N4 N5 C6 174.8(3) no
Ru1 N4 N5 B1 -3.8(6) no
Ru1 N4 C4 C5 -174.4(4) no
N5 N4 C4 C5 -0.4(8) no
C4 N4 N5 C6 -0.2(7) no
C4 N4 N5 B1 -178.8(5) no
N4 N5 C6 C5 0.7(7) no
N4 N5 B1 N3 -54.0(6) no
N4 N5 B1 N7 61.3(6) no
C6 N5 B1 N3 127.7(6) no
C6 N5 B1 N7 -117.0(6) no
B1 N5 C6 C5 179.2(5) no
Ru1 N6 N7 C9 -176.6(3) no
Ru1 N6 N7 B1 -4.3(6) no
Ru1 N6 C7 C8 176.8(3) no
N7 N6 C7 C8 -0.2(5) no
C7 N6 N7 C9 0.7(5) no
C7 N6 N7 B1 173.0(4) no
N6 N7 C9 C8 -1.0(6) no
N6 N7 B1 N3 58.6(6) no
N6 N7 B1 N5 -56.1(6) no
C9 N7 B1 N3 -131.2(6) no
C9 N7 B1 N5 114.1(6) no
B1 N7 C9 C8 -172.0(5) no
Ru2 N8 N9 C12 177.7(3) no
Ru2 N8 N9 B2 -1.2(5) no
Ru2 N8 C10 C11 -177.1(3) no
N9 N8 C10 C11 -0.1(6) no
C10 N8 N9 C12 0.2(5) no
C10 N8 N9 B2 -178.8(4) no
N8 N9 C12 C11 -0.2(5) no
N8 N9 B2 N11 -56.3(6) no
N8 N9 B2 N13 58.5(6) no
C12 N9 B2 N11 125.0(5) no
C12 N9 B2 N13 -120.2(6) no
B2 N9 C12 C11 178.6(5) no
Ru2 N10 N11 C15 179.2(3) no
Ru2 N10 N11 B2 3.8(5) no
Ru2 N10 C13 C14 -179.8(3) no
N11 N10 C13 C14 -0.5(6) no
C13 N10 N11 C15 -0.2(5) no
C13 N10 N11 B2 -175.6(4) no
N10 N11 C15 C14 0.9(6) no
N10 N11 B2 N9 55.3(6) no
N10 N11 B2 N13 -60.1(6) no
C15 N11 B2 N9 -119.0(6) no
C15 N11 B2 N13 125.7(6) no
B2 N11 C15 C14 175.6(5) no
Ru2 N12 N13 C18 -179.9(3) no
Ru2 N12 N13 B2 3.4(5) no
Ru2 N12 C16 C17 179.6(3) no
N13 N12 C16 C17 -0.3(5) no
C16 N12 N13 C18 0.0(5) no
C16 N12 N13 B2 -176.7(4) no
N12 N13 C18 C17 0.2(5) no
N12 N13 B2 N9 -59.7(5) no
N12 N13 B2 N11 55.2(5) no
C18 N13 B2 N9 124.5(5) no
C18 N13 B2 N11 -120.6(6) no
B2 N13 C18 C17 176.4(5) no
Ru1 N14 N15 Ru2 -4.8(6) no
Ru1 N14 N15 C21 -177.6(3) no
Ru1 N14 C19 C20 177.6(3) no
N15 N14 C19 C20 0.4(6) no
C19 N14 N15 Ru2 172.5(4) no
C19 N14 N15 C21 -0.3(5) no
Ru2 N15 C21 C20 -172.4(3) no
N14 N15 C21 C20 0.2(5) no
N2 C1 C2 C3 0.2(7) no
C1 C2 C3 N3 0.0(8) no
N4 C4 C5 C6 0.9(10) no
C4 C5 C6 N5 -0.9(9) no
N6 C7 C8 C9 -0.4(6) no
C7 C8 C9 N7 0.9(6) no
N8 C10 C11 C12 -0.0(6) no
C10 C11 C12 N9 0.2(6) no
N10 C13 C14 C15 1.0(7) no
C13 C14 C15 N11 -1.2(7) no
N12 C16 C17 C18 0.4(6) no
C16 C17 C18 N13 -0.4(6) no
N14 C19 C20 C21 -0.3(6) no
C19 C20 C21 N15 0.1(6) no
